data_4114337
loop_
_publ_author_name
'Mira Kanzelberger'
'Xiawei Zhang'
'Thomas J. Emge'
'Alan S. Goldman'
'Jing Zhao'
'Christopher Incarvito'
'John F. Hartwig'

_publ_contact_author_address
; 
 Department of Chemistry 
 Rutgers, The State University of New Jersey
 610 Taylor Road
 Piscataway, New Jersey  08854-8087  U.S.A. 
;
_publ_contact_author_email agoldman@rutchem.rutgers.edu
_publ_contact_author_name 'Alan S. Goldman'
_publ_section_title
;
 Distinct Thermodynamics for the Formation and Cleavage of N-H Bonds in
 Aniline and Ammonia. Directly-Observed Reductive Elimination of Ammonia
 from an Isolated Amido Hydride Complex
;
_journal_name_full 'Journal of the American Chemical Society'
_journal_page_first 13644
_journal_page_last 13645
_journal_paper_doi 10.1021/ja037363u
_journal_volume 125
_journal_year 2003
_chemical_formula_sum 'C30 H50 Ir N P2'
_chemical_formula_weight 678.85
_space_group_IT_number 14
_symmetry_cell_setting monoclinic
_symmetry_space_group_name_Hall '-P 2yn'
_symmetry_space_group_name_H-M 'P 1 21/n 1'
_atom_sites_solution_hydrogens geom
_atom_sites_solution_primary direct
_atom_sites_solution_secondary difmap
_audit_creation_method SHELXL-97
_cell_angle_alpha 90.00
_cell_angle_beta 101.584(1)
_cell_angle_gamma 90.00
_cell_formula_units_Z 4
_cell_length_a 10.6610(2)
_cell_length_b 13.0270(3)
_cell_length_c 21.9266(4)
_cell_measurement_reflns_used 8338
_cell_measurement_temperature 100(2)
_cell_measurement_theta_max 72.91
_cell_measurement_theta_min 4.92
_cell_volume 2983.16(10)
_computing_cell_refinement 'Bruker SMART'
_computing_data_collection 'Bruker SMART'
_computing_data_reduction 'Bruker SAINT'
_computing_molecular_graphics 'Bruker SHELXTL'
_computing_publication_material 'Bruker SHELXTL'
_computing_structure_refinement 'SHELXL-97 (Sheldrick, 1997)'
_computing_structure_solution 'SHELXS-97 (Sheldrick, 1990)'
_diffrn_ambient_temperature 100(2)
_diffrn_measured_fraction_theta_full 1.000
_diffrn_measured_fraction_theta_max 1.000
_diffrn_measurement_device_type 'CCD area detector'
_diffrn_measurement_method 'omega scans'
_diffrn_radiation_monochromator graphite
_diffrn_radiation_source 'fine-focus sealed tube'
_diffrn_radiation_type MoK\a
_diffrn_radiation_wavelength 0.71073
_diffrn_reflns_av_R_equivalents 0.0316
_diffrn_reflns_av_sigmaI/netI 0.0189
_diffrn_reflns_limit_h_max 13
_diffrn_reflns_limit_h_min -13
_diffrn_reflns_limit_k_max 16
_diffrn_reflns_limit_k_min -16
_diffrn_reflns_limit_l_max 27
_diffrn_reflns_limit_l_min -27
_diffrn_reflns_number 38560
_diffrn_reflns_theta_full 26.37
_diffrn_reflns_theta_max 26.37
_diffrn_reflns_theta_min 1.83
_diffrn_standards_decay_% 0
_diffrn_standards_interval_count 0
_diffrn_standards_interval_time 0
_diffrn_standards_number 0
_exptl_absorpt_coefficient_mu 4.601
_exptl_absorpt_correction_T_max 0.8743
_exptl_absorpt_correction_T_min 0.2069
_exptl_absorpt_correction_type gaussian
_exptl_absorpt_process_details 'Bruker SAINT (XPREP)'
_exptl_crystal_colour violet
_exptl_crystal_density_diffrn 1.511
_exptl_crystal_description plate
_exptl_crystal_F_000 1376
_exptl_crystal_size_max 0.50
_exptl_crystal_size_mid 0.30
_exptl_crystal_size_min 0.03
_refine_diff_density_max 0.808
_refine_diff_density_min -0.635
_refine_diff_density_rms 0.069
_refine_ls_extinction_method none
_refine_ls_goodness_of_fit_ref 0.998
_refine_ls_hydrogen_treatment mixed
_refine_ls_matrix_type full
_refine_ls_number_parameters 530
_refine_ls_number_reflns 6095
_refine_ls_number_restraints 26
_refine_ls_restrained_S_all 0.997
_refine_ls_R_factor_all 0.0198
_refine_ls_R_factor_gt 0.0176
_refine_ls_shift/su_max 0.002
_refine_ls_shift/su_mean 0.000
_refine_ls_structure_factor_coef Fsqd
_refine_ls_weighting_details 'calc w=1/[\s^2^(Fo^2^)+(0.0170P)^2^+3.3000P] where P=(Fo^2^+2Fc^2^)/3'
_refine_ls_weighting_scheme calc
_refine_ls_wR_factor_gt 0.0386
_refine_ls_wR_factor_ref 0.0392
_reflns_number_gt 5692
_reflns_number_total 6095
_reflns_threshold_expression >2sigma(I)
_cod_data_source_file ja037363usi20030717_084947_1.cif
_cod_data_source_block irhanil
_cod_original_cell_volume 2983.2(1)
_cod_database_code 4114337

loop_
_symmetry_equiv_pos_as_xyz
'x, y, z'
'-x+1/2, y+1/2, -z+1/2'
'-x, -y, -z'
'x-1/2, -y-1/2, z-1/2'

loop_
_atom_site_label
_atom_site_type_symbol
_atom_site_fract_x
_atom_site_fract_y
_atom_site_fract_z
_atom_site_U_iso_or_equiv
_atom_site_adp_type
_atom_site_occupancy
_atom_site_symmetry_multiplicity
_atom_site_calc_flag
_atom_site_refinement_flags
_atom_site_disorder_assembly
_atom_site_disorder_group
N1 N 0.4067(2) 0.13201(16) 0.30174(10) 0.0194(4) Uani 1 1 d . . .
H1N H 0.345(3) 0.111(2) 0.2898(14) 0.023(8) Uiso 1 1 d . . .
C1 C 0.6519(2) 0.09786(17) 0.18148(10) 0.0153(4) Uani 1 1 d . . .
C2 C 0.6133(2) 0.12624(16) 0.11826(11) 0.0166(4) Uani 1 1 d . B .
C3 C 0.6889(2) 0.10449(19) 0.07476(12) 0.0219(5) Uani 1 1 d . . .
H3 H 0.660(3) 0.127(2) 0.0347(16) 0.035(9) Uiso 1 1 d . . .
C4 C 0.8048(2) 0.05450(19) 0.09296(12) 0.0239(5) Uani 1 1 d . B .
H4 H 0.860(3) 0.041(2) 0.0639(13) 0.028(7) Uiso 1 1 d . . .
C5 C 0.8448(2) 0.02435(18) 0.15444(12) 0.0209(5) Uani 1 1 d . . .
H5 H 0.924(2) -0.0103(19) 0.1681(11) 0.014(6) Uiso 1 1 d . . .
C6 C 0.7689(2) 0.04472(16) 0.19783(11) 0.0165(4) Uani 1 1 d . B .
C7 C 0.4866(2) 0.18233(18) 0.09840(10) 0.0180(5) Uani 1 1 d . . .
H7A H 0.4418 0.1572 0.0571 0.026(7) Uiso 1 1 calc R A 1
H7B H 0.5021 0.2569 0.0951 0.023(7) Uiso 1 1 calc R A 1
C8 C 0.2842(2) 0.27411(18) 0.15484(11) 0.0200(5) Uani 1 1 d . . .
C9 C 0.3689(3) 0.3581(2) 0.19120(13) 0.0260(5) Uani 1 1 d . B .
H9A H 0.444(3) 0.373(2) 0.1730(14) 0.033(8) Uiso 1 1 d . . .
H9B H 0.399(2) 0.3362(19) 0.2307(12) 0.010(6) Uiso 1 1 d . . .
H9C H 0.317(3) 0.420(2) 0.1911(14) 0.034(8) Uiso 1 1 d . . .
C10 C 0.1721(2) 0.2544(2) 0.18790(13) 0.0260(5) Uani 1 1 d . B .
H10A H 0.128(3) 0.320(2) 0.1893(13) 0.029(8) Uiso 1 1 d . . .
H10B H 0.205(3) 0.225(2) 0.2294(14) 0.026(7) Uiso 1 1 d . . .
H10C H 0.110(3) 0.206(2) 0.1654(13) 0.028(7) Uiso 1 1 d . . .
C11 C 0.2330(3) 0.3150(2) 0.08909(13) 0.0264(5) Uani 1 1 d . B .
H11A H 0.176(3) 0.269(2) 0.0618(15) 0.039(9) Uiso 1 1 d . . .
H11B H 0.307(3) 0.334(2) 0.0678(14) 0.037(8) Uiso 1 1 d . . .
H11C H 0.185(3) 0.379(2) 0.0910(14) 0.036(9) Uiso 1 1 d . . .
C12 C 0.2915(2) 0.04005(17) 0.12746(10) 0.0168(4) Uani 1 1 d . . .
C13 C 0.3839(2) -0.04002(19) 0.11037(12) 0.0224(5) Uani 1 1 d . B .
H13A H 0.339(3) -0.102(2) 0.0997(14) 0.035(8) Uiso 1 1 d . . .
H13B H 0.456(3) -0.058(2) 0.1451(14) 0.031(8) Uiso 1 1 d . . .
H13C H 0.416(3) -0.022(2) 0.0745(14) 0.026(7) Uiso 1 1 d . . .
C14 C 0.2323(2) -0.0062(2) 0.17980(12) 0.0227(5) Uani 1 1 d . B .
H14A H 0.176(3) 0.041(2) 0.1947(13) 0.024(7) Uiso 1 1 d . . .
H14B H 0.295(2) -0.0276(19) 0.2151(12) 0.016(6) Uiso 1 1 d . . .
H14C H 0.186(3) -0.069(2) 0.1640(13) 0.029(7) Uiso 1 1 d . . .
C15 C 0.1861(2) 0.0609(2) 0.07011(12) 0.0231(5) Uani 1 1 d . B .
H15A H 0.222(3) 0.093(2) 0.0375(13) 0.023(7) Uiso 1 1 d . . .
H15B H 0.119(3) 0.102(2) 0.0788(14) 0.032(8) Uiso 1 1 d . . .
H15C H 0.148(3) -0.005(2) 0.0566(14) 0.030(8) Uiso 1 1 d . . .
C16 C 0.8075(2) 0.00753(18) 0.26410(11) 0.0182(5) Uani 1 1 d . . .
H16A H 0.898(3) 0.006(2) 0.2789(12) 0.021(7) Uiso 1 1 d . . .
H16B H 0.773(3) -0.062(2) 0.2664(12) 0.024(7) Uiso 1 1 d . . .
C25 C 0.4033(2) 0.17493(17) 0.35813(10) 0.0140(4) Uani 1 1 d . B .
C26 C 0.3190(2) 0.14150(19) 0.39641(12) 0.0213(5) Uani 1 1 d . . .
H26 H 0.266(3) 0.086(2) 0.3811(12) 0.022(7) Uiso 1 1 d . . .
C27 C 0.3202(3) 0.1861(2) 0.45350(12) 0.0271(6) Uani 1 1 d . B .
H27 H 0.263(3) 0.161(3) 0.4778(16) 0.048(10) Uiso 1 1 d . . .
C28 C 0.4041(3) 0.2645(2) 0.47611(12) 0.0270(6) Uani 1 1 d . . .
H28 H 0.402(3) 0.294(2) 0.5176(14) 0.036(8) Uiso 1 1 d . . .
C29 C 0.4857(2) 0.30022(19) 0.43861(12) 0.0221(5) Uani 1 1 d . B .
H29 H 0.541(3) 0.353(2) 0.4545(14) 0.032(8) Uiso 1 1 d . . .
C30 C 0.4844(2) 0.25727(17) 0.38082(11) 0.0174(4) Uani 1 1 d . . .
H30 H 0.535(3) 0.284(2) 0.3553(13) 0.024(7) Uiso 1 1 d . . .
Ir1A Ir 0.54130(1) 0.13378(5) 0.24483(1) 0.01137(7) Uani 0.885(2) 1 d PD B 1
H1A H 0.6002 0.2355 0.2294 0.046(10) Uiso 0.885(2) 1 d P B 1
P1A P 0.38822(18) 0.15885(10) 0.15650(8) 0.0127(2) Uani 0.885(2) 1 d PD B 1
P2A P 0.73147(12) 0.09113(9) 0.31410(6) 0.0125(2) Uani 0.885(2) 1 d PD B 1
C17A C 0.7232(3) 0.0026(2) 0.38160(13) 0.0172(6) Uani 0.885(2) 1 d PD B 1
C18A C 0.7078(3) 0.0622(2) 0.43979(13) 0.0216(6) Uani 0.885(2) 1 d PD B 1
H18A H 0.636(3) 0.109(3) 0.4321(16) 0.033(9) Uiso 0.885(2) 1 d P B 1
H18B H 0.783(3) 0.100(2) 0.4566(14) 0.022(8) Uiso 0.885(2) 1 d P B 1
H18C H 0.690(3) 0.016(3) 0.4695(16) 0.030(9) Uiso 0.885(2) 1 d P B 1
C19A C 0.6033(3) -0.0643(2) 0.36051(14) 0.0221(6) Uani 0.885(2) 1 d PD B 1
H19A H 0.605(3) -0.100(2) 0.3221(15) 0.024(8) Uiso 0.885(2) 1 d P B 1
H19B H 0.528(3) -0.027(2) 0.3539(15) 0.026(8) Uiso 0.885(2) 1 d P B 1
H19C H 0.601(3) -0.119(2) 0.3924(15) 0.026(8) Uiso 0.885(2) 1 d P B 1
C20A C 0.8383(3) -0.0700(2) 0.39792(15) 0.0240(6) Uani 0.885(2) 1 d PD B 1
H20A H 0.849(3) -0.120(2) 0.3639(17) 0.032(9) Uiso 0.885(2) 1 d P B 1
H20B H 0.828(4) -0.112(3) 0.4305(19) 0.044(11) Uiso 0.885(2) 1 d P B 1
H20C H 0.922(3) -0.035(3) 0.4111(16) 0.031(9) Uiso 0.885(2) 1 d P B 1
C21A C 0.8571(3) 0.1941(2) 0.33834(15) 0.0174(6) Uani 0.885(2) 1 d PD B 1
C22A C 0.8948(3) 0.2353(2) 0.27880(13) 0.0237(6) Uani 0.885(2) 1 d PD B 1
H22A H 0.8175 0.2551 0.2488 0.027(8) Uiso 0.885(2) 1 calc PR B 1
H22B H 0.9405 0.1818 0.2606 0.016(7) Uiso 0.885(2) 1 calc PR B 1
H22C H 0.9505 0.2953 0.2891 0.019(7) Uiso 0.885(2) 1 calc PR B 1
C23A C 0.9788(3) 0.1550(2) 0.38121(16) 0.0266(7) Uani 0.885(2) 1 d PD B 1
H23A H 1.017(3) 0.099(2) 0.3645(14) 0.022(8) Uiso 0.885(2) 1 d P B 1
H23B H 0.965(3) 0.137(3) 0.4223(18) 0.036(10) Uiso 0.885(2) 1 d P B 1
H23C H 1.036(3) 0.211(3) 0.3860(15) 0.029(9) Uiso 0.885(2) 1 d P B 1
C24A C 0.8022(3) 0.2837(2) 0.36988(15) 0.0236(6) Uani 0.885(2) 1 d PD B 1
H24A H 0.770(3) 0.262(3) 0.4066(16) 0.025(8) Uiso 0.885(2) 1 d P B 1
H24B H 0.734(3) 0.316(2) 0.3417(15) 0.025(8) Uiso 0.885(2) 1 d P B 1
H24C H 0.869(3) 0.334(2) 0.3845(15) 0.025(8) Uiso 0.885(2) 1 d P B 1
Ir1B Ir 0.54023(14) 0.1058(2) 0.25127(9) 0.01137(7) Uani 0.115(2) 1 d PD B 2
H1B H 0.5190 -0.0112 0.2313 0.014 Uiso 0.115(2) 1 d P B 2
P1B P 0.3918(16) 0.1400(11) 0.1618(7) 0.0127(2) Uani 0.115(2) 1 d PD B 2
P2B P 0.7315(11) 0.0727(9) 0.3227(5) 0.0125(2) Uani 0.115(2) 1 d PD B 2
C17B C 0.738(2) -0.0136(15) 0.3919(9) 0.0172(6) Uani 0.115(2) 1 d PD B 2
C18B C 0.656(2) 0.0330(19) 0.4356(10) 0.023(6) Uiso 0.115(2) 1 d PD B 2
H18D H 0.6828 0.1038 0.4459 0.028 Uiso 0.115(2) 1 calc PR B 2
H18E H 0.6665 -0.0078 0.4738 0.028 Uiso 0.115(2) 1 calc PR B 2
H18F H 0.5653 0.0323 0.4146 0.028 Uiso 0.115(2) 1 calc PR B 2
C19B C 0.6759(19) -0.1164(13) 0.3679(9) 0.019(4) Uiso 0.115(2) 1 d PD B 2
H19D H 0.7166 -0.1427 0.3348 0.023 Uiso 0.115(2) 1 calc PR B 2
H19E H 0.5843 -0.1060 0.3515 0.023 Uiso 0.115(2) 1 calc PR B 2
H19F H 0.6873 -0.1660 0.4022 0.023 Uiso 0.115(2) 1 calc PR B 2
C20B C 0.8745(17) -0.0329(17) 0.4259(10) 0.017(4) Uiso 0.115(2) 1 d PD B 2
H20D H 0.9266 -0.0539 0.3960 0.021 Uiso 0.115(2) 1 calc PR B 2
H20E H 0.8752 -0.0875 0.4568 0.021 Uiso 0.115(2) 1 calc PR B 2
H20F H 0.9099 0.0301 0.4470 0.021 Uiso 0.115(2) 1 calc PR B 2
C21B C 0.8380(19) 0.1901(15) 0.3432(9) 0.0174(6) Uani 0.115(2) 1 d PD B 2
C22B C 0.7918(19) 0.2701(14) 0.2918(8) 0.021(4) Uiso 0.115(2) 1 d PD B 2
H22D H 0.7013 0.2858 0.2903 0.025 Uiso 0.115(2) 1 calc PR B 2
H22E H 0.8020 0.2425 0.2515 0.025 Uiso 0.115(2) 1 calc PR B 2
H22F H 0.8426 0.3330 0.3009 0.025 Uiso 0.115(2) 1 calc PR B 2
C23B C 0.9788(18) 0.1681(18) 0.3432(12) 0.029(5) Uiso 0.115(2) 1 d PD B 2
H23D H 1.0116 0.1176 0.3757 0.035 Uiso 0.115(2) 1 calc PR B 2
H23E H 1.0282 0.2317 0.3515 0.035 Uiso 0.115(2) 1 calc PR B 2
H23F H 0.9868 0.1407 0.3026 0.035 Uiso 0.115(2) 1 calc PR B 2
C24B C 0.8282(18) 0.2359(14) 0.4063(8) 0.012(4) Uiso 0.115(2) 1 d PD B 2
H24D H 0.7394 0.2561 0.4056 0.015 Uiso 0.115(2) 1 calc PR B 2
H24E H 0.8838 0.2964 0.4146 0.015 Uiso 0.115(2) 1 calc PR B 2
H24F H 0.8552 0.1847 0.4390 0.015 Uiso 0.115(2) 1 calc PR B 2

loop_
_atom_site_aniso_label
_atom_site_aniso_U_11
_atom_site_aniso_U_22
_atom_site_aniso_U_33
_atom_site_aniso_U_23
_atom_site_aniso_U_13
_atom_site_aniso_U_12
N1 0.0106(9) 0.0245(10) 0.0223(10) -0.0044(8) 0.0015(8) -0.0030(8)
C1 0.0143(10) 0.0138(10) 0.0193(11) -0.0049(8) 0.0068(9) -0.0055(8)
C2 0.0174(11) 0.0150(10) 0.0191(11) -0.0033(9) 0.0072(9) -0.0022(9)
C3 0.0253(13) 0.0223(12) 0.0210(12) -0.0032(10) 0.0114(10) -0.0055(10)
C4 0.0257(13) 0.0224(12) 0.0292(13) -0.0025(10) 0.0189(11) -0.0020(10)
C5 0.0200(12) 0.0165(11) 0.0299(13) -0.0020(9) 0.0141(10) 0.0002(9)
C6 0.0157(11) 0.0134(10) 0.0217(12) -0.0037(9) 0.0073(9) -0.0035(8)
C7 0.0180(11) 0.0201(11) 0.0171(11) -0.0026(9) 0.0068(9) -0.0045(9)
C8 0.0154(11) 0.0214(12) 0.0241(12) -0.0046(9) 0.0057(9) -0.0003(9)
C9 0.0255(13) 0.0235(13) 0.0296(15) -0.0096(11) 0.0071(11) -0.0029(11)
C10 0.0179(12) 0.0281(13) 0.0335(15) -0.0015(11) 0.0088(11) 0.0035(10)
C11 0.0277(14) 0.0201(12) 0.0299(14) 0.0022(11) 0.0024(11) 0.0020(11)
C12 0.0163(11) 0.0183(11) 0.0148(11) -0.0011(9) 0.0004(9) -0.0030(9)
C13 0.0247(13) 0.0188(12) 0.0239(13) -0.0030(10) 0.0053(10) -0.0013(10)
C14 0.0206(12) 0.0238(13) 0.0227(13) 0.0021(10) 0.0021(10) -0.0069(10)
C15 0.0216(13) 0.0240(13) 0.0206(12) -0.0007(10) -0.0032(10) -0.0048(10)
C16 0.0170(12) 0.0172(11) 0.0220(12) -0.0019(9) 0.0075(9) 0.0020(9)
C25 0.0106(10) 0.0163(10) 0.0152(10) 0.0023(8) 0.0032(8) 0.0040(8)
C26 0.0185(12) 0.0219(12) 0.0243(12) 0.0019(10) 0.0064(10) -0.0004(9)
C27 0.0268(13) 0.0374(15) 0.0200(12) 0.0054(11) 0.0119(10) 0.0067(11)
C28 0.0285(14) 0.0357(14) 0.0160(12) -0.0043(10) 0.0028(10) 0.0128(11)
C29 0.0191(12) 0.0209(12) 0.0237(12) -0.0054(10) -0.0023(10) 0.0055(9)
C30 0.0139(11) 0.0182(11) 0.0200(12) 0.0021(9) 0.0038(9) 0.0027(9)
Ir1A 0.01014(5) 0.01366(16) 0.01064(6) -0.00124(8) 0.00289(3) -0.00023(6)
P1A 0.0120(3) 0.0137(7) 0.0120(4) -0.0007(4) 0.0018(3) -0.0010(5)
P2A 0.0112(3) 0.0132(6) 0.0132(5) 0.0011(3) 0.0024(3) 0.0009(3)
C17A 0.0196(13) 0.0168(13) 0.0157(14) 0.0036(10) 0.0049(10) 0.0026(10)
C18A 0.0259(17) 0.0221(14) 0.0171(14) 0.0026(11) 0.0048(12) 0.0055(15)
C19A 0.0251(15) 0.0183(13) 0.0249(15) 0.0036(11) 0.0096(12) -0.0005(11)
C20A 0.0265(16) 0.0230(14) 0.0239(16) 0.0074(13) 0.0082(13) 0.0090(12)
C21A 0.0128(14) 0.0165(11) 0.0222(13) -0.0008(9) 0.0021(10) -0.0014(10)
C22A 0.0214(14) 0.0223(14) 0.0284(15) -0.0001(11) 0.0071(11) -0.0071(11)
C23A 0.0143(14) 0.0299(16) 0.0328(19) -0.0012(13) -0.0017(12) 0.0003(12)
C24A 0.0192(14) 0.0209(14) 0.0309(16) -0.0062(12) 0.0054(12) -0.0034(11)
Ir1B 0.01014(5) 0.01366(16) 0.01064(6) -0.00124(8) 0.00289(3) -0.00023(6)
P1B 0.0120(3) 0.0137(7) 0.0120(4) -0.0007(4) 0.0018(3) -0.0010(5)
P2B 0.0112(3) 0.0132(6) 0.0132(5) 0.0011(3) 0.0024(3) 0.0009(3)
C17B 0.0196(13) 0.0168(13) 0.0157(14) 0.0036(10) 0.0049(10) 0.0026(10)
C21B 0.0128(14) 0.0165(11) 0.0222(13) -0.0008(9) 0.0021(10) -0.0014(10)

loop_
_atom_type_symbol
_atom_type_description
_atom_type_scat_dispersion_real
_atom_type_scat_dispersion_imag
_atom_type_scat_source
C C 0.0033 0.0016 'International Tables Vol C Tables 4.2.6.8 and 6.1.1.4'
H H 0.0000 0.0000 'International Tables Vol C Tables 4.2.6.8 and 6.1.1.4'
N N 0.0061 0.0033 'International Tables Vol C Tables 4.2.6.8 and 6.1.1.4'
P P 0.1023 0.0942 'International Tables Vol C Tables 4.2.6.8 and 6.1.1.4'
Ir Ir -1.4442 7.9887 'International Tables Vol C Tables 4.2.6.8 and 6.1.1.4'

loop_
_geom_angle_atom_site_label_1
_geom_angle_atom_site_label_2
_geom_angle_atom_site_label_3
_geom_angle
C25 N1 Ir1B 136.29(17)
C25 N1 Ir1A 133.27(16)
Ir1B N1 Ir1A 10.78(8)
C25 N1 H1N 108(2)
Ir1B N1 H1N 116(2)
Ir1A N1 H1N 119(2)
C6 C1 C2 116.5(2)
C6 C1 Ir1A 122.73(17)
C2 C1 Ir1A 120.74(16)
C6 C1 Ir1B 115.91(17)
C2 C1 Ir1B 126.82(17)
Ir1A C1 Ir1B 10.60(7)
C3 C2 C1 121.5(2)
C3 C2 C7 120.2(2)
C1 C2 C7 118.27(19)
C4 C3 C2 120.2(2)
C4 C3 H3 123(2)
C2 C3 H3 117(2)
C3 C4 C5 119.8(2)
C3 C4 H4 121.4(17)
C5 C4 H4 118.8(17)
C4 C5 C6 120.2(2)
C4 C5 H5 121.4(15)
C6 C5 H5 118.5(15)
C5 C6 C1 121.7(2)
C5 C6 C16 120.9(2)
C1 C6 C16 117.3(2)
C2 C7 P1A 108.70(16)
C2 C7 P1B 102.6(4)
P1A C7 P1B 7.3(5)
C2 C7 H7A 110.0
P1A C7 H7A 110.0
P1B C7 H7A 109.4
C2 C7 H7B 110.0
P1A C7 H7B 110.0
P1B C7 H7B 116.5
H7A C7 H7B 108.3
C11 C8 C9 107.6(2)
C11 C8 C10 109.8(2)
C9 C8 C10 107.8(2)
C11 C8 P1A 113.40(18)
C9 C8 P1A 106.14(17)
C10 C8 P1A 111.85(18)
C11 C8 P1B 116.6(5)
C9 C8 P1B 107.6(4)
C10 C8 P1B 107.2(5)
P1A C8 P1B 4.7(6)
C8 C9 H9A 112.1(17)
C8 C9 H9B 109.3(16)
H9A C9 H9B 107(2)
C8 C9 H9C 108.0(18)
H9A C9 H9C 110(2)
H9B C9 H9C 111(2)
C8 C10 H10A 107.3(17)
C8 C10 H10B 109.8(16)
H10A C10 H10B 113(2)
C8 C10 H10C 112.5(17)
H10A C10 H10C 107(2)
H10B C10 H10C 107(2)
C8 C11 H11A 115.1(19)
C8 C11 H11B 110.8(18)
H11A C11 H11B 108(3)
C8 C11 H11C 110.2(19)
H11A C11 H11C 107(3)
H11B C11 H11C 105(2)
C13 C12 C15 108.8(2)
C13 C12 C14 107.2(2)
C15 C12 C14 109.8(2)
C13 C12 P1B 104.1(6)
C15 C12 P1B 120.2(4)
C14 C12 P1B 106.1(6)
C13 C12 P1A 107.74(17)
C15 C12 P1A 112.95(16)
C14 C12 P1A 110.24(17)
P1B C12 P1A 7.2(4)
C12 C13 H13A 108.9(19)
C12 C13 H13B 114.0(17)
H13A C13 H13B 105(2)
C12 C13 H13C 113.0(17)
H13A C13 H13C 105(2)
H13B C13 H13C 110(2)
C12 C14 H14A 112.2(16)
C12 C14 H14B 113.1(15)
H14A C14 H14B 107(2)
C12 C14 H14C 108.3(17)
H14A C14 H14C 111(2)
H14B C14 H14C 105(2)
C12 C15 H15A 110.4(16)
C12 C15 H15B 113.2(19)
H15A C15 H15B 109(2)
C12 C15 H15C 106.6(17)
H15A C15 H15C 111(2)
H15B C15 H15C 106(2)
C6 C16 P2A 108.39(16)
C6 C16 P2B 116.6(3)
P2A C16 P2B 9.5(3)
C6 C16 H16A 113.4(16)
P2A C16 H16A 110.4(16)
P2B C16 H16A 109.2(16)
C6 C16 H16B 108.1(16)
P2A C16 H16B 107.2(16)
P2B C16 H16B 99.3(17)
H16A C16 H16B 109(2)
N1 C25 C30 120.5(2)
N1 C25 C26 123.1(2)
C30 C25 C26 116.3(2)
C27 C26 C25 121.2(2)
C27 C26 H26 122.9(17)
C25 C26 H26 115.9(17)
C26 C27 C28 121.6(2)
C26 C27 H27 118(2)
C28 C27 H27 120(2)
C27 C28 C29 118.1(2)
C27 C28 H28 119.1(18)
C29 C28 H28 122.7(18)
C30 C29 C28 120.9(2)
C30 C29 H29 122(2)
C28 C29 H29 116.7(19)
C29 C30 C25 121.7(2)
C29 C30 H30 120.1(17)
C25 C30 H30 118.1(17)
C1 Ir1A N1 164.49(9)
C1 Ir1A P1A 82.46(8)
N1 Ir1A P1A 92.78(8)
C1 Ir1A P2A 81.04(7)
N1 Ir1A P2A 102.69(7)
P1A Ir1A P2A 163.40(7)
C1 Ir1A H1A 74.38(6)
N1 Ir1A H1A 120.26(6)
P1A Ir1A H1A 86.79(4)
P2A Ir1A H1A 90.49(2)
C1 Ir1A H1B 74.98(6)
N1 Ir1A H1B 90.16(6)
P1A Ir1A H1B 87.99(3)
P2A Ir1A H1B 86.03(3)
H1A Ir1A H1B 149.333(10)
C7 P1A C8 105.90(12)
C7 P1A C12 104.56(14)
C8 P1A C12 111.69(14)
C7 P1A Ir1A 101.62(11)
C8 P1A Ir1A 116.84(11)
C12 P1A Ir1A 114.47(8)
C16 P2A C17A 101.55(13)
C16 P2A C21A 102.36(14)
C17A P2A C21A 110.69(14)
C16 P2A Ir1A 100.44(9)
C17A P2A Ir1A 118.77(11)
C21A P2A Ir1A 119.02(10)
C18A C17A C20A 109.5(2)
C18A C17A C19A 108.4(3)
C20A C17A C19A 107.3(2)
C18A C17A P2A 111.9(2)
C20A C17A P2A 113.4(2)
C19A C17A P2A 106.06(18)
C17A C18A H18A 113(2)
C17A C18A H18B 111.0(19)
H18A C18A H18B 109(3)
C17A C18A H18C 109(2)
H18A C18A H18C 105(3)
H18B C18A H18C 110(3)
C17A C19A H19A 111.9(19)
C17A C19A H19B 113(2)
H19A C19A H19B 107(3)
C17A C19A H19C 109.4(18)
H19A C19A H19C 106(3)
H19B C19A H19C 110(3)
C17A C20A H20A 115.0(19)
C17A C20A H20B 110(2)
H20A C20A H20B 104(3)
C17A C20A H20C 114(2)
H20A C20A H20C 107(3)
H20B C20A H20C 107(3)
C23A C21A C24A 109.3(3)
C23A C21A C22A 107.7(2)
C24A C21A C22A 107.8(2)
C23A C21A P2A 113.7(2)
C24A C21A P2A 110.7(2)
C22A C21A P2A 107.4(2)
C21A C23A H23A 113.6(19)
C21A C23A H23B 113(2)
H23A C23A H23B 109(3)
C21A C23A H23C 105(2)
H23A C23A H23C 108(3)
H23B C23A H23C 108(3)
C21A C24A H24A 113(2)
C21A C24A H24B 110.5(19)
H24A C24A H24B 109(3)
C21A C24A H24C 110.1(19)
H24A C24A H24C 106(3)
H24B C24A H24C 109(3)
N1 Ir1B C1 166.46(16)
N1 Ir1B P1B 89.7(5)
C1 Ir1B P1B 77.5(5)
N1 Ir1B P2B 106.3(3)
C1 Ir1B P2B 86.2(3)
P1B Ir1B P2B 163.7(6)
N1 Ir1B H1A 107.48(14)
C1 Ir1B H1A 66.15(10)
P1B Ir1B H1A 79.7(4)
P2B Ir1B H1A 92.3(3)
N1 Ir1B H1B 103.78(15)
C1 Ir1B H1B 79.89(9)
P1B Ir1B H1B 85.2(4)
P2B Ir1B H1B 93.7(3)
H1A Ir1B H1B 145.01(11)
C12 P1B C7 105.2(9)
C12 P1B C8 108.2(8)
C7 P1B C8 93.9(6)
C12 P1B Ir1B 118.4(6)
C7 P1B Ir1B 107.2(8)
C8 P1B Ir1B 120.0(8)
C16 P2B C17B 109.6(9)
C16 P2B C21B 102.0(9)
C17B P2B C21B 111.5(10)
C16 P2B Ir1B 93.6(5)
C17B P2B Ir1B 122.4(8)
C21B P2B Ir1B 114.0(8)
C20B C17B C19B 109.1(16)
C20B C17B C18B 111.6(16)
C19B C17B C18B 107.1(16)
C20B C17B P2B 111.9(13)
C19B C17B P2B 107.5(13)
C18B C17B P2B 109.4(14)
C17B C18B H18D 109.5
C17B C18B H18E 109.5
H18D C18B H18E 109.5
C17B C18B H18F 109.5
H18D C18B H18F 109.5
H18E C18B H18F 109.5
C17B C19B H19D 109.5
C17B C19B H19E 109.5
H19D C19B H19E 109.5
C17B C19B H19F 109.5
H19D C19B H19F 109.5
H19E C19B H19F 109.5
C17B C20B H20D 109.5
C17B C20B H20E 109.5
H20D C20B H20E 109.5
C17B C20B H20F 109.5
H20D C20B H20F 109.5
H20E C20B H20F 109.5
C23B C21B C24B 108.6(15)
C23B C21B C22B 107.3(16)
C24B C21B C22B 109.1(16)
C23B C21B P2B 112.9(15)
C24B C21B P2B 112.4(13)
C22B C21B P2B 106.4(12)
C21B C22B H24B 81.4(17)
C21B C22B H22D 109.5
C21B C22B H22E 109.5
H22D C22B H22E 109.5
C21B C22B H22F 109.5
H22D C22B H22F 109.5
H22E C22B H22F 109.5
C21B C23B H23D 109.5
C21B C23B H23E 109.5
H23D C23B H23E 109.5
C21B C23B H23F 109.5
H23D C23B H23F 109.5
H23E C23B H23F 109.5
C21B C24B H24D 109.5
C21B C24B H24E 109.5
H24D C24B H24E 109.5
C21B C24B H24F 109.5
H24D C24B H24F 109.5
H24E C24B H24F 109.5

loop_
_geom_bond_atom_site_label_1
_geom_bond_atom_site_label_2
_geom_bond_distance
N1 C25 1.364(3)
N1 Ir1B 2.000(3)
N1 Ir1A 2.082(2)
N1 H1N 0.71(3)
C1 C6 1.409(3)
C1 C2 1.414(3)
C1 Ir1A 2.049(2)
C1 Ir1B 2.122(3)
C2 C3 1.396(3)
C2 C7 1.520(3)
C3 C4 1.383(4)
C3 H3 0.92(3)
C4 C5 1.386(4)
C4 H4 0.96(3)
C5 C6 1.392(3)
C5 H5 0.95(3)
C6 C16 1.508(3)
C7 P1A 1.832(3)
C7 P1B 1.954(19)
C7 H7A 0.9900
C7 H7B 0.9900
C8 C11 1.531(4)
C8 C9 1.536(3)
C8 C10 1.538(3)
C8 P1A 1.863(3)
C8 P1B 2.079(15)
C9 H9A 0.99(3)
C9 H9B 0.91(3)
C9 H9C 0.98(3)
C10 H10A 0.98(3)
C10 H10B 0.98(3)
C10 H10C 0.98(3)
C11 H11A 0.97(3)
C11 H11B 1.02(3)
C11 H11C 0.98(3)
C12 C13 1.532(3)
C12 C15 1.533(3)
C12 C14 1.540(3)
C12 P1B 1.756(16)
C12 P1A 1.897(3)
C13 H13A 0.95(3)
C13 H13B 0.99(3)
C13 H13C 0.95(3)
C14 H14A 0.96(3)
C14 H14B 0.96(3)
C14 H14C 0.98(3)
C15 H15A 0.97(3)
C15 H15B 0.94(3)
C15 H15C 0.97(3)
C16 P2A 1.845(3)
C16 P2B 1.857(15)
C16 H16A 0.95(3)
C16 H16B 0.98(3)
C25 C30 1.405(3)
C25 C26 1.416(3)
C26 C27 1.378(4)
C26 H26 0.94(3)
C27 C28 1.383(4)
C27 H27 0.94(4)
C28 C29 1.391(4)
C28 H28 0.99(3)
C29 C30 1.383(3)
C29 H29 0.92(3)
C30 H30 0.92(3)
Ir1A P1A 2.2917(14)
Ir1A P2A 2.3429(11)
Ir1A H1A 1.5330(6)
Ir1A H1B 1.9196(6)
P2A C17A 1.892(3)
P2A C21A 1.894(3)
C17A C18A 1.530(4)
C17A C20A 1.534(4)
C17A C19A 1.540(4)
C18A H18A 0.97(4)
C18A H18B 0.95(3)
C18A H18C 0.94(4)
C19A H19A 0.97(3)
C19A H19B 0.93(3)
C19A H19C 1.00(3)
C20A H20A 1.01(4)
C20A H20B 0.92(4)
C20A H20C 0.99(4)
C21A C23A 1.528(4)
C21A C24A 1.532(4)
C21A C22A 1.538(4)
C22A H22A 0.9800
C22A H22B 0.9800
C22A H22C 0.9800
C23A H23A 0.95(3)
C23A H23B 0.97(4)
C23A H23C 0.95(3)
C24A H24A 0.97(3)
C24A H24B 0.95(3)
C24A H24C 0.97(3)
Ir1B P1B 2.304(12)
Ir1B P2B 2.349(10)
Ir1B H1B 1.590(3)
P2B C17B 1.877(16)
P2B C21B 1.904(16)
C17B C20B 1.518(17)
C17B C19B 1.540(17)
C17B C18B 1.547(18)
C18B H18D 0.9800
C18B H18E 0.9800
C18B H18F 0.9800
C19B H19D 0.9800
C19B H19E 0.9800
C19B H19F 0.9800
C20B H20D 0.9800
C20B H20E 0.9800
C20B H20F 0.9800
C21B C23B 1.528(17)
C21B C24B 1.529(18)
C21B C22B 1.542(18)
C22B H22D 0.9800
C22B H22E 0.9800
C22B H22F 0.9800
C23B H23D 0.9800
C23B H23E 0.9800
C23B H23F 0.9800
C24B H24D 0.9800
C24B H24E 0.9800
C24B H24F 0.9800

loop_
_geom_torsion_atom_site_label_1
_geom_torsion_atom_site_label_2
_geom_torsion_atom_site_label_3
_geom_torsion_atom_site_label_4
_geom_torsion
C6 C1 C2 C3 -1.3(3)
Ir1A C1 C2 C3 178.50(17)
Ir1B C1 C2 C3 -171.0(2)
C6 C1 C2 C7 179.10(19)
Ir1A C1 C2 C7 -1.1(3)
Ir1B C1 C2 C7 9.4(3)
C1 C2 C3 C4 -0.3(3)
C7 C2 C3 C4 179.3(2)
C2 C3 C4 C5 1.1(4)
C3 C4 C5 C6 -0.3(4)
C4 C5 C6 C1 -1.4(3)
C4 C5 C6 C16 176.7(2)
C2 C1 C6 C5 2.2(3)
Ir1A C1 C6 C5 -177.66(17)
Ir1B C1 C6 C5 173.02(19)
C2 C1 C6 C16 -176.01(19)
Ir1A C1 C6 C16 4.2(3)
Ir1B C1 C6 C16 -5.2(3)
C3 C2 C7 P1A 160.21(18)
C1 C2 C7 P1A -20.2(3)
C3 C2 C7 P1B 156.1(5)
C1 C2 C7 P1B -24.3(5)
C5 C6 C16 P2A 155.61(18)
C1 C6 C16 P2A -26.2(2)
C5 C6 C16 P2B 160.8(4)
C1 C6 C16 P2B -21.1(5)
Ir1B N1 C25 C30 33.5(4)
Ir1A N1 C25 C30 18.9(3)
Ir1B N1 C25 C26 -147.4(2)
Ir1A N1 C25 C26 -161.96(18)
N1 C25 C26 C27 179.0(2)
C30 C25 C26 C27 -1.8(3)
C25 C26 C27 C28 -0.6(4)
C26 C27 C28 C29 2.1(4)
C27 C28 C29 C30 -1.1(4)
C28 C29 C30 C25 -1.3(4)
N1 C25 C30 C29 -178.1(2)
C26 C25 C30 C29 2.7(3)
C6 C1 Ir1A N1 -90.7(4)
C2 C1 Ir1A N1 89.5(4)
Ir1B C1 Ir1A N1 -38.3(4)
C6 C1 Ir1A P1A -163.60(18)
C2 C1 Ir1A P1A 16.58(17)
Ir1B C1 Ir1A P1A -111.2(2)
C6 C1 Ir1A P2A 14.60(17)
C2 C1 Ir1A P2A -165.22(18)
Ir1B C1 Ir1A P2A 67.0(2)
C25 N1 Ir1A C1 151.6(3)
Ir1B N1 Ir1A C1 40.3(4)
C25 N1 Ir1A P1A -136.8(2)
Ir1B N1 Ir1A P1A 111.9(2)
C25 N1 Ir1A P2A 49.2(2)
Ir1B N1 Ir1A P2A -62.1(2)
C2 C7 P1A C8 150.95(16)
P1B C7 P1A C8 -176(4)
C2 C7 P1A C12 -90.95(17)
P1B C7 P1A C12 -58(4)
C2 C7 P1A Ir1A 28.41(16)
P1B C7 P1A Ir1A 62(4)
C11 C8 P1A C7 40.0(2)
C9 C8 P1A C7 -77.9(2)
C10 C8 P1A C7 164.77(18)
P1B C8 P1A C7 174(6)
C11 C8 P1A C12 -73.3(2)
C9 C8 P1A C12 168.85(17)
C10 C8 P1A C12 51.5(2)
P1B C8 P1A C12 61(5)
C11 C8 P1A Ir1A 152.23(16)
C9 C8 P1A Ir1A 34.4(2)
C10 C8 P1A Ir1A -82.97(19)
P1B C8 P1A Ir1A -74(6)
C13 C12 P1A C7 47.79(19)
C15 C12 P1A C7 -72.3(2)
C14 C12 P1A C7 164.46(17)
P1B C12 P1A C7 109(6)
C13 C12 P1A C8 161.86(17)
C15 C12 P1A C8 41.7(2)
C14 C12 P1A C8 -81.47(19)
P1B C12 P1A C8 -137(6)
C13 C12 P1A Ir1A -62.5(2)
C15 C12 P1A Ir1A 177.35(16)
C14 C12 P1A Ir1A 54.2(2)
P1B C12 P1A Ir1A -2(6)
C1 Ir1A P1A C7 -22.79(11)
N1 Ir1A P1A C7 172.04(11)
P2A Ir1A P1A C7 -29.04(18)
C1 Ir1A P1A C8 -137.46(14)
N1 Ir1A P1A C8 57.36(13)
P2A Ir1A P1A C8 -143.71(15)
C1 Ir1A P1A C12 89.28(14)
N1 Ir1A P1A C12 -75.90(14)
P2A Ir1A P1A C12 83.0(2)
C6 C16 P2A C17A 154.54(17)
P2B C16 P2A C17A 4(2)
C6 C16 P2A C21A -91.00(18)
P2B C16 P2A C21A 118(2)
C6 C16 P2A Ir1A 32.05(16)
P2B C16 P2A Ir1A -119(2)
C1 Ir1A P2A C16 -23.45(10)
N1 Ir1A P2A C16 141.22(11)
P1A Ir1A P2A C16 -17.17(18)
C1 Ir1A P2A C17A -132.93(14)
N1 Ir1A P2A C17A 31.74(14)
P1A Ir1A P2A C17A -126.65(17)
C1 Ir1A P2A C21A 87.12(14)
N1 Ir1A P2A C21A -108.21(14)
P1A Ir1A P2A C21A 93.39(19)
C16 P2A C17A C18A 159.9(2)
C21A P2A C17A C18A 51.8(3)
Ir1A P2A C17A C18A -91.2(2)
C16 P2A C17A C20A 35.5(2)
C21A P2A C17A C20A -72.6(3)
Ir1A P2A C17A C20A 144.4(2)
C16 P2A C17A C19A -82.0(2)
C21A P2A C17A C19A 169.9(2)
Ir1A P2A C17A C19A 26.8(2)
C16 P2A C21A C23A -67.9(2)
C17A P2A C21A C23A 39.7(3)
Ir1A P2A C21A C23A -177.4(2)
C16 P2A C21A C24A 168.7(2)
C17A P2A C21A C24A -83.7(2)
Ir1A P2A C21A C24A 59.2(2)
C16 P2A C21A C22A 51.2(2)
C17A P2A C21A C22A 158.8(2)
Ir1A P2A C21A C22A -58.3(2)
C25 N1 Ir1B C1 -124.5(6)
Ir1A N1 Ir1B C1 -45.5(7)
C25 N1 Ir1B P1B -143.8(4)
Ir1A N1 Ir1B P1B -64.8(4)
C25 N1 Ir1B P2B 33.1(4)
Ir1A N1 Ir1B P2B 112.2(4)
C6 C1 Ir1B N1 179.7(7)
C2 C1 Ir1B N1 -10.5(8)
Ir1A C1 Ir1B N1 47.5(7)
C6 C1 Ir1B P1B -160.5(4)
C2 C1 Ir1B P1B 9.2(4)
Ir1A C1 Ir1B P1B 67.3(4)
C6 C1 Ir1B P2B 21.1(3)
C2 C1 Ir1B P2B -169.1(3)
Ir1A C1 Ir1B P2B -111.1(4)
C13 C12 P1B C7 58.0(6)
C15 C12 P1B C7 -63.9(9)
C14 C12 P1B C7 171.0(4)
P1A C12 P1B C7 -63(5)
C13 C12 P1B C8 157.4(6)
C15 C12 P1B C8 35.5(11)
C14 C12 P1B C8 -89.6(7)
P1A C12 P1B C8 36(5)
C13 C12 P1B Ir1B -61.7(10)
C15 C12 P1B Ir1B 176.4(6)
C14 C12 P1B Ir1B 51.3(11)
P1A C12 P1B Ir1B 177(7)
C2 C7 P1B C12 -98.5(6)
P1A C7 P1B C12 114(4)
C2 C7 P1B C8 151.5(4)
P1A C7 P1B C8 4(3)
C2 C7 P1B Ir1B 28.4(7)
P1A C7 P1B Ir1B -119(4)
C11 C8 P1B C12 -65.2(10)
C9 C8 P1B C12 173.9(6)
C10 C8 P1B C12 58.2(9)
P1A C8 P1B C12 -113(6)
C11 C8 P1B C7 42.2(7)
C9 C8 P1B C7 -78.7(5)
C10 C8 P1B C7 165.6(4)
P1A C8 P1B C7 -6(5)
C11 C8 P1B Ir1B 154.6(6)
C9 C8 P1B Ir1B 33.7(10)
C10 C8 P1B Ir1B -82.0(9)
P1A C8 P1B Ir1B 107(6)
N1 Ir1B P1B C12 -85.2(10)
C1 Ir1B P1B C12 99.4(11)
P2B Ir1B P1B C12 105.3(17)
N1 Ir1B P1B C7 156.2(6)
C1 Ir1B P1B C7 -19.3(5)
P2B Ir1B P1B C7 -13(2)
N1 Ir1B P1B C8 51.1(9)
C1 Ir1B P1B C8 -124.4(9)
P2B Ir1B P1B C8 -118.5(17)
C6 C16 P2B C17B 157.6(7)
P2A C16 P2B C17B -171(3)
C6 C16 P2B C21B -84.1(8)
P2A C16 P2B C21B -53(2)
C6 C16 P2B Ir1B 31.3(5)
P2A C16 P2B Ir1B 62(2)
N1 Ir1B P2B C16 160.3(3)
C1 Ir1B P2B C16 -24.9(3)
P1B Ir1B P2B C16 -30.6(18)
N1 Ir1B P2B C17B 44.3(11)
C1 Ir1B P2B C17B -140.8(10)
P1B Ir1B P2B C17B -146.6(17)
N1 Ir1B P2B C21B -94.9(9)
C1 Ir1B P2B C21B 80.0(9)
P1B Ir1B P2B C21B 74(2)
C16 P2B C17B C20B 65.0(16)
C21B P2B C17B C20B -47.1(19)
Ir1B P2B C17B C20B 172.7(13)
C16 P2B C17B C19B -54.8(15)
C21B P2B C17B C19B -167.0(14)
Ir1B P2B C17B C19B 52.9(17)
C16 P2B C17B C18B -170.8(14)
C21B P2B C17B C18B 77.1(17)
Ir1B P2B C17B C18B -63.0(17)
C16 P2B C21B C23B -35.8(16)
C17B P2B C21B C23B 81.1(18)
Ir1B P2B C21B C23B -135.3(14)
C16 P2B C21B C24B -159.0(13)
C17B P2B C21B C24B -42.1(18)
Ir1B P2B C21B C24B 101.5(14)
C16 P2B C21B C22B 81.7(14)
C17B P2B C21B C22B -161.4(14)
Ir1B P2B C21B C22B -17.8(16)
